data_7126089
loop_
_publ_author_name
'Zhang, Cong-Hai'
'Huang, Rong'
'Qing, Xia'
'Lin, Jun'
'Yan, Sheng-Jiao'

_publ_section_title
;
 Cascade reaction of isatins with nitro-substituted enamines: highly
 selective synthesis of functionalized
 (Z)-3-(1-(arylamino)-2-oxoarylidene)indolin-2-ones.
;
_journal_issue 24
_journal_name_full 'Chemical communications (Cambridge, England)'
_journal_page_first 3488
_journal_page_last 3491
_journal_paper_doi 10.1039/d0cc00923g
_journal_volume 56
_journal_year 2020
_chemical_formula_sum 'C22 H16 N2 O2'
_chemical_formula_weight 340.37
_space_group_crystal_system monoclinic
_space_group_IT_number 14
_space_group_name_Hall '-P 2ybc'
_space_group_name_H-M_alt 'P 1 21/c 1'
_atom_sites_solution_hydrogens geom
_audit_creation_method SHELXL-2014/7
_audit_update_record
;
2019-12-09 deposited with the CCDC.	2020-03-02 downloaded from the CCDC.
;
_cell_angle_alpha 90
_cell_angle_beta 91.529(2)
_cell_angle_gamma 90
_cell_formula_units_Z 4
_cell_length_a 9.3098(15)
_cell_length_b 10.3197(17)
_cell_length_c 18.503(3)
_cell_measurement_reflns_used 3482
_cell_measurement_temperature 293(2)
_cell_measurement_theta_max 25.993
_cell_measurement_theta_min 0.233
_cell_volume 1777.0(5)
_computing_cell_refinement 'Bruker SMART'
_computing_data_collection 'Bruker SMART'
_computing_data_reduction 'Bruker SAINT'
_computing_structure_refinement 'SHELXL-2014/7 (Sheldrick, 2014)'
_diffrn_ambient_temperature 293(2)
_diffrn_measured_fraction_theta_full 0.997
_diffrn_measured_fraction_theta_max 0.997
_diffrn_measurement_device_type 'CCD area detector'
_diffrn_measurement_method 'phi and omega scans'
_diffrn_radiation_type MoK\a
_diffrn_radiation_wavelength 0.71073
_diffrn_reflns_av_R_equivalents 0.0791
_diffrn_reflns_av_unetI/netI 0.0946
_diffrn_reflns_Laue_measured_fraction_full 0.997
_diffrn_reflns_Laue_measured_fraction_max 0.997
_diffrn_reflns_limit_h_max 8
_diffrn_reflns_limit_h_min -11
_diffrn_reflns_limit_k_max 12
_diffrn_reflns_limit_k_min -12
_diffrn_reflns_limit_l_max 22
_diffrn_reflns_limit_l_min -20
_diffrn_reflns_number 10634
_diffrn_reflns_point_group_measured_fraction_full 0.997
_diffrn_reflns_point_group_measured_fraction_max 0.997
_diffrn_reflns_theta_full 25.242
_diffrn_reflns_theta_max 25.993
_diffrn_reflns_theta_min 2.188
_exptl_absorpt_coefficient_mu 0.083
_exptl_absorpt_correction_T_max 0.988
_exptl_absorpt_correction_T_min 0.984
_exptl_absorpt_correction_type multi-scan
_exptl_crystal_colour 'LIGHT YELLOW'
_exptl_crystal_density_diffrn 1.272
_exptl_crystal_description BLOCK
_exptl_crystal_F_000 712
_exptl_crystal_size_max 0.20
_exptl_crystal_size_mid 0.18
_exptl_crystal_size_min 0.15
_refine_diff_density_max 0.159
_refine_diff_density_min -0.200
_refine_diff_density_rms 0.041
_refine_ls_extinction_method none
_refine_ls_goodness_of_fit_ref 0.864
_refine_ls_hydrogen_treatment constr
_refine_ls_matrix_type full
_refine_ls_number_parameters 235
_refine_ls_number_reflns 3482
_refine_ls_number_restraints 0
_refine_ls_restrained_S_all 0.864
_refine_ls_R_factor_all 0.1567
_refine_ls_R_factor_gt 0.0494
_refine_ls_shift/su_max 0.000
_refine_ls_shift/su_mean 0.000
_refine_ls_structure_factor_coef Fsqd
_refine_ls_weighting_details 'w=1/[\s^2^(Fo^2^)+(0.0440P)^2^] where P=(Fo^2^+2Fc^2^)/3'
_refine_ls_weighting_scheme calc
_refine_ls_wR_factor_gt 0.0940
_refine_ls_wR_factor_ref 0.1189
_reflns_Friedel_coverage 0.000
_reflns_number_gt 1464
_reflns_number_total 3482
_reflns_threshold_expression 'I > 2\s(I)'
_cod_data_source_file d0cc00923g3.cif
_cod_data_source_block 1
_cod_depositor_comments 'Adding full bibliography for 7126089.cif.'
_cod_original_sg_symbol_H-M 'P 21/c'
_cod_database_code 7126089
_shelx_shelxl_version_number 2014/7
_shelx_space_group_comment
;
The symmetry employed for this shelxl refinement is uniquely defined
by the following loop, which should always be used as a source of
symmetry information in preference to the above space-group names.
They are only intended as comments.
;

loop_
_space_group_symop_operation_xyz
'x, y, z'
'-x, y+1/2, -z+1/2'
'-x, -y, -z'
'x, -y-1/2, z-1/2'

loop_
_atom_site_label
_atom_site_type_symbol
_atom_site_fract_x
_atom_site_fract_y
_atom_site_fract_z
_atom_site_U_iso_or_equiv
_atom_site_adp_type
_atom_site_occupancy
_atom_site_site_symmetry_order
_atom_site_calc_flag
_atom_site_refinement_flags_posn
_atom_site_refinement_flags_adp
_atom_site_refinement_flags_occupancy
_atom_site_disorder_assembly
_atom_site_disorder_group
O1 O 0.5971(2) 0.46609(17) 0.08960(8) 0.0558(5) Uani 1 1 d . . . . .
O2 O 0.3999(2) 0.19281(19) 0.29475(9) 0.0736(6) Uani 1 1 d . . . . .
N1 N 0.3605(2) 0.43633(19) 0.05025(10) 0.0523(6) Uani 1 1 d . . . . .
H1 H 0.3694 0.4608 0.0062 0.063 Uiso 1 1 calc R U . . .
N2 N 0.6322(2) 0.4004(2) 0.23318(10) 0.0551(6) Uani 1 1 d . . . . .
H2 H 0.6642 0.4414 0.1965 0.066 Uiso 1 1 calc R U . . .
C1 C 0.2324(3) 0.3937(2) 0.07954(13) 0.0484(7) Uani 1 1 d . . . . .
C2 C 0.2571(3) 0.3641(2) 0.15287(13) 0.0472(7) Uani 1 1 d . . . . .
C3 C 0.1408(3) 0.3242(3) 0.19282(15) 0.0616(8) Uani 1 1 d . . . . .
H3 H 0.1524 0.3057 0.2418 0.074 Uiso 1 1 calc R U . . .
C4 C 0.0072(3) 0.3124(3) 0.15856(16) 0.0710(9) Uani 1 1 d . . . . .
H4 H -0.0706 0.2852 0.1852 0.085 Uiso 1 1 calc R U . . .
C5 C -0.0137(3) 0.3398(3) 0.08600(17) 0.0701(9) Uani 1 1 d . . . . .
H5 H -0.1045 0.3300 0.0645 0.084 Uiso 1 1 calc R U . . .
C6 C 0.0994(3) 0.3815(3) 0.04525(14) 0.0589(8) Uani 1 1 d . . . . .
H6 H 0.0866 0.4007 -0.0036 0.071 Uiso 1 1 calc R U . . .
C7 C 0.4099(3) 0.3874(2) 0.16802(12) 0.0459(7) Uani 1 1 d . . . . .
C8 C 0.4701(3) 0.4341(2) 0.10079(13) 0.0473(7) Uani 1 1 d . . . . .
C9 C 0.4927(3) 0.3676(2) 0.22922(12) 0.0461(7) Uani 1 1 d . . . . .
C10 C 0.4276(3) 0.3078(3) 0.29562(13) 0.0499(7) Uani 1 1 d . . . . .
C11 C 0.3940(3) 0.3935(2) 0.35682(12) 0.0466(7) Uani 1 1 d . . . . .
C12 C 0.4066(3) 0.5266(3) 0.35155(13) 0.0578(8) Uani 1 1 d . . . . .
H12 H 0.4412 0.5638 0.3097 0.069 Uiso 1 1 calc R U . . .
C13 C 0.3676(3) 0.6043(3) 0.40855(16) 0.0731(9) Uani 1 1 d . . . . .
H13 H 0.3735 0.6939 0.4046 0.088 Uiso 1 1 calc R U . . .
C14 C 0.3201(3) 0.5492(3) 0.47112(16) 0.0774(10) Uani 1 1 d . . . . .
H14 H 0.2954 0.6016 0.5097 0.093 Uiso 1 1 calc R U . . .
C15 C 0.3090(3) 0.4167(4) 0.47680(14) 0.0730(9) Uani 1 1 d . . . . .
H15 H 0.2768 0.3799 0.5193 0.088 Uiso 1 1 calc R U . . .
C16 C 0.3451(3) 0.3385(3) 0.42017(13) 0.0596(8) Uani 1 1 d . . . . .
H16 H 0.3369 0.2490 0.4241 0.072 Uiso 1 1 calc R U . . .
C17 C 0.7342(3) 0.3758(3) 0.29060(12) 0.0502(7) Uani 1 1 d . . . . .
C18 C 0.8239(3) 0.4740(3) 0.31188(14) 0.0646(8) Uani 1 1 d . . . . .
H18 H 0.8141 0.5557 0.2911 0.078 Uiso 1 1 calc R U . . .
C19 C 0.9291(3) 0.4518(3) 0.36428(16) 0.0779(10) Uani 1 1 d . . . . .
H19 H 0.9903 0.5187 0.3788 0.093 Uiso 1 1 calc R U . . .
C20 C 0.9437(3) 0.3326(3) 0.39476(16) 0.0808(10) Uani 1 1 d . . . . .
H20 H 1.0149 0.3180 0.4300 0.097 Uiso 1 1 calc R U . . .
C21 C 0.8546(4) 0.2348(3) 0.37375(17) 0.0849(11) Uani 1 1 d . . . . .
H21 H 0.8641 0.1536 0.3952 0.102 Uiso 1 1 calc R U . . .
C22 C 0.7496(3) 0.2551(3) 0.32067(15) 0.0696(9) Uani 1 1 d . . . . .
H22 H 0.6901 0.1875 0.3055 0.084 Uiso 1 1 calc R U . . .

loop_
_atom_site_aniso_label
_atom_site_aniso_U_11
_atom_site_aniso_U_22
_atom_site_aniso_U_33
_atom_site_aniso_U_23
_atom_site_aniso_U_13
_atom_site_aniso_U_12
O1 0.0600(13) 0.0673(13) 0.0400(10) 0.0063(9) -0.0032(9) -0.0062(11)
O2 0.1206(18) 0.0470(13) 0.0532(11) 0.0042(10) 0.0030(11) -0.0151(12)
N1 0.0637(16) 0.0613(16) 0.0315(12) 0.0032(10) -0.0026(12) 0.0018(12)
N2 0.0684(17) 0.0597(15) 0.0368(12) 0.0108(10) -0.0027(12) -0.0044(13)
C1 0.0575(19) 0.0459(17) 0.0419(16) -0.0004(12) 0.0007(15) 0.0074(14)
C2 0.0571(19) 0.0464(17) 0.0384(15) 0.0007(12) 0.0072(14) 0.0041(14)
C3 0.071(2) 0.065(2) 0.0488(17) 0.0022(14) 0.0041(17) 0.0089(17)
C4 0.061(2) 0.083(2) 0.070(2) -0.0001(17) 0.0184(18) 0.0019(18)
C5 0.053(2) 0.077(2) 0.080(2) -0.0036(18) -0.0017(18) 0.0032(17)
C6 0.063(2) 0.064(2) 0.0500(17) -0.0018(14) -0.0044(17) 0.0069(16)
C7 0.0609(19) 0.0468(16) 0.0300(14) 0.0022(11) 0.0007(13) 0.0028(14)
C8 0.060(2) 0.0441(17) 0.0373(15) -0.0034(12) -0.0020(15) 0.0041(15)
C9 0.0621(19) 0.0370(16) 0.0392(15) 0.0010(11) 0.0031(14) -0.0004(14)
C10 0.0670(19) 0.0439(17) 0.0385(15) 0.0051(13) -0.0054(13) -0.0059(15)
C11 0.0591(18) 0.0447(17) 0.0359(14) 0.0043(12) -0.0007(13) -0.0054(14)
C12 0.072(2) 0.056(2) 0.0461(16) -0.0009(14) 0.0094(15) -0.0036(15)
C13 0.087(2) 0.056(2) 0.077(2) -0.0080(17) 0.0221(19) -0.0039(17)
C14 0.085(2) 0.086(3) 0.062(2) -0.0187(18) 0.0214(18) -0.013(2)
C15 0.083(2) 0.093(3) 0.0439(17) 0.0016(17) 0.0113(16) -0.021(2)
C16 0.075(2) 0.062(2) 0.0419(16) 0.0061(14) 0.0040(15) -0.0098(16)
C17 0.0627(19) 0.0495(18) 0.0383(15) 0.0029(13) 0.0003(14) -0.0016(15)
C18 0.076(2) 0.0538(19) 0.0638(19) 0.0106(15) -0.0093(17) -0.0070(16)
C19 0.074(2) 0.083(3) 0.075(2) 0.0108(19) -0.0160(19) -0.0169(19)
C20 0.072(2) 0.096(3) 0.073(2) 0.027(2) -0.0158(18) -0.004(2)
C21 0.090(3) 0.071(2) 0.092(2) 0.0359(19) -0.020(2) -0.003(2)
C22 0.084(2) 0.054(2) 0.069(2) 0.0115(16) -0.0169(18) -0.0069(17)

loop_
_atom_type_symbol
_atom_type_description
_atom_type_scat_dispersion_real
_atom_type_scat_dispersion_imag
_atom_type_scat_source
C C 0.0033 0.0016 'International Tables Vol C Tables 4.2.6.8 and 6.1.1.4'
H H 0.0000 0.0000 'International Tables Vol C Tables 4.2.6.8 and 6.1.1.4'
N N 0.0061 0.0033 'International Tables Vol C Tables 4.2.6.8 and 6.1.1.4'
O O 0.0106 0.0060 'International Tables Vol C Tables 4.2.6.8 and 6.1.1.4'

loop_
_geom_angle_atom_site_label_1
_geom_angle_atom_site_label_2
_geom_angle_atom_site_label_3
_geom_angle
_geom_angle_site_symmetry_1
_geom_angle_site_symmetry_3
_geom_angle_publ_flag
C8 N1 C1 111.1(2) . . ?
C9 N2 C17 128.2(2) . . ?
C6 C1 N1 128.0(2) . . ?
C6 C1 C2 123.1(3) . . ?
N1 C1 C2 108.9(2) . . ?
C3 C2 C1 118.0(3) . . ?
C3 C2 C7 135.6(2) . . ?
C1 C2 C7 106.4(2) . . ?
C4 C3 C2 119.0(3) . . ?
C5 C4 C3 121.9(3) . . ?
C6 C5 C4 120.3(3) . . ?
C5 C6 C1 117.7(3) . . ?
C9 C7 C8 122.3(2) . . ?
C9 C7 C2 131.1(2) . . ?
C8 C7 C2 106.5(2) . . ?
O1 C8 N1 125.1(2) . . ?
O1 C8 C7 127.9(2) . . ?
N1 C8 C7 107.0(2) . . ?
N2 C9 C7 122.0(2) . . ?
N2 C9 C10 117.7(2) . . ?
C7 C9 C10 120.2(2) . . ?
O2 C10 C11 123.1(2) . . ?
O2 C10 C9 118.4(2) . . ?
C11 C10 C9 118.4(2) . . ?
C12 C11 C16 119.7(2) . . ?
C12 C11 C10 121.4(2) . . ?
C16 C11 C10 118.9(2) . . ?
C13 C12 C11 119.9(3) . . ?
C14 C13 C12 120.0(3) . . ?
C13 C14 C15 120.2(3) . . ?
C16 C15 C14 120.4(3) . . ?
C15 C16 C11 119.8(3) . . ?
C18 C17 C22 120.1(3) . . ?
C18 C17 N2 118.2(2) . . ?
C22 C17 N2 121.6(2) . . ?
C17 C18 C19 119.8(3) . . ?
C20 C19 C18 120.3(3) . . ?
C21 C20 C19 120.0(3) . . ?
C20 C21 C22 120.4(3) . . ?
C17 C22 C21 119.4(3) . . ?

loop_
_geom_bond_atom_site_label_1
_geom_bond_atom_site_label_2
_geom_bond_distance
_geom_bond_site_symmetry_2
_geom_bond_publ_flag
O1 C8 1.250(3) . ?
O2 C10 1.215(3) . ?
N1 C8 1.365(3) . ?
N1 C1 1.394(3) . ?
N2 C9 1.342(3) . ?
N2 C17 1.429(3) . ?
C1 C6 1.382(3) . ?
C1 C2 1.404(3) . ?
C2 C3 1.390(4) . ?
C2 C7 1.462(3) . ?
C3 C4 1.386(4) . ?
C4 C5 1.381(4) . ?
C5 C6 1.380(4) . ?
C7 C9 1.368(3) . ?
C7 C8 1.460(3) . ?
C9 C10 1.515(3) . ?
C10 C11 1.477(3) . ?
C11 C12 1.382(3) . ?
C11 C16 1.390(3) . ?
C12 C13 1.381(3) . ?
C13 C14 1.373(4) . ?
C14 C15 1.375(4) . ?
C15 C16 1.371(4) . ?
C17 C18 1.365(3) . ?
C17 C22 1.370(3) . ?
C18 C19 1.379(3) . ?
C19 C20 1.358(4) . ?
C20 C21 1.357(4) . ?
C21 C22 1.383(4) . ?

loop_
_geom_torsion_atom_site_label_1
_geom_torsion_atom_site_label_2
_geom_torsion_atom_site_label_3
_geom_torsion_atom_site_label_4
_geom_torsion
_geom_torsion_site_symmetry_1
_geom_torsion_site_symmetry_2
_geom_torsion_site_symmetry_3
_geom_torsion_site_symmetry_4
_geom_torsion_publ_flag
C8 N1 C1 C6 -179.5(2) . . . . ?
C8 N1 C1 C2 1.1(3) . . . . ?
C6 C1 C2 C3 -1.9(4) . . . . ?
N1 C1 C2 C3 177.7(2) . . . . ?
C6 C1 C2 C7 179.1(2) . . . . ?
N1 C1 C2 C7 -1.4(3) . . . . ?
C1 C2 C3 C4 1.5(4) . . . . ?
C7 C2 C3 C4 -179.7(3) . . . . ?
C2 C3 C4 C5 -0.3(4) . . . . ?
C3 C4 C5 C6 -0.6(5) . . . . ?
C4 C5 C6 C1 0.4(4) . . . . ?
N1 C1 C6 C5 -178.5(2) . . . . ?
C2 C1 C6 C5 0.9(4) . . . . ?
C3 C2 C7 C9 5.3(5) . . . . ?
C1 C2 C7 C9 -175.9(3) . . . . ?
C3 C2 C7 C8 -177.6(3) . . . . ?
C1 C2 C7 C8 1.2(3) . . . . ?
C1 N1 C8 O1 179.4(2) . . . . ?
C1 N1 C8 C7 -0.2(3) . . . . ?
C9 C7 C8 O1 -2.7(4) . . . . ?
C2 C7 C8 O1 179.8(2) . . . . ?
C9 C7 C8 N1 176.8(2) . . . . ?
C2 C7 C8 N1 -0.6(3) . . . . ?
C17 N2 C9 C7 -174.2(2) . . . . ?
C17 N2 C9 C10 6.3(4) . . . . ?
C8 C7 C9 N2 5.9(4) . . . . ?
C2 C7 C9 N2 -177.4(2) . . . . ?
C8 C7 C9 C10 -174.6(2) . . . . ?
C2 C7 C9 C10 2.2(4) . . . . ?
N2 C9 C10 O2 -107.2(3) . . . . ?
C7 C9 C10 O2 73.2(3) . . . . ?
N2 C9 C10 C11 75.9(3) . . . . ?
C7 C9 C10 C11 -103.7(3) . . . . ?
O2 C10 C11 C12 -169.9(3) . . . . ?
C9 C10 C11 C12 6.8(4) . . . . ?
O2 C10 C11 C16 8.3(4) . . . . ?
C9 C10 C11 C16 -174.9(2) . . . . ?
C16 C11 C12 C13 -1.4(4) . . . . ?
C10 C11 C12 C13 176.8(2) . . . . ?
C11 C12 C13 C14 1.8(4) . . . . ?
C12 C13 C14 C15 -1.1(5) . . . . ?
C13 C14 C15 C16 0.0(5) . . . . ?
C14 C15 C16 C11 0.4(4) . . . . ?
C12 C11 C16 C15 0.3(4) . . . . ?
C10 C11 C16 C15 -177.9(3) . . . . ?
C9 N2 C17 C18 -135.6(3) . . . . ?
C9 N2 C17 C22 48.8(4) . . . . ?
C22 C17 C18 C19 -0.7(4) . . . . ?
N2 C17 C18 C19 -176.3(2) . . . . ?
C17 C18 C19 C20 0.0(5) . . . . ?
C18 C19 C20 C21 -0.1(5) . . . . ?
C19 C20 C21 C22 0.8(5) . . . . ?
C18 C17 C22 C21 1.4(4) . . . . ?
N2 C17 C22 C21 176.9(3) . . . . ?
C20 C21 C22 C17 -1.5(5) . . . . ?
